data_4335387
loop_
_publ_author_name
'Lan-Chang Liang'
'Chia-Cheng Chien'
'Ming-Tsz Chen'
'Sheng-Ta Lin'

_publ_section_title
;
 Zirconium and Hafnium Complexes Containing N-Alkyl-Substituted Amine
 Biphenolate Ligands: Unexpected Ligand Degradation and Divergent Complex
 Constitutions Governed by N-Alkyls
;
_journal_name_full 'Inorganic Chemistry'
_journal_page_first 7709
_journal_page_last 7716
_journal_paper_doi 10.1021/ic400891b
_journal_volume 52
_journal_year 2013
_chemical_formula_moiety 'C55 H89 Hf N O4'
_chemical_formula_sum 'C55 H89 Hf N O5'
_chemical_formula_weight 1022.76
_chemical_name_systematic
; 
 ? 
;
_space_group_IT_number 2
_symmetry_cell_setting triclinic
_symmetry_space_group_name_Hall '-P 1'
_symmetry_space_group_name_H-M 'P -1'
_atom_sites_solution_hydrogens geom
_atom_sites_solution_primary direct
_atom_sites_solution_secondary difmap
_audit_creation_method SHELXL-97
_cell_angle_alpha 67.378(2)
_cell_angle_beta 82.975(2)
_cell_angle_gamma 84.909(2)
_cell_formula_units_Z 2
_cell_length_a 12.2961(4)
_cell_length_b 14.8938(5)
_cell_length_c 18.2019(7)
_cell_measurement_temperature 200(2)
_cell_volume 3050.69(19)
_computing_molecular_graphics 'Ortep-3 for Windows (Farrugia, 1997)'
_computing_publication_material 'WinGX publication routines (Farrugia, 1999)'
_computing_structure_refinement 'SHELXL-97 (Sheldrick, 1997)'
_computing_structure_solution 'SIR92 (Giacovazzo et al, 1993)'
_diffrn_ambient_temperature 200(2)
_diffrn_measured_fraction_theta_full 0.994
_diffrn_measured_fraction_theta_max 0.994
_diffrn_measurement_device_type KappaCCD
_diffrn_measurement_method 'CCD rotation images, thick slices'
_diffrn_radiation_monochromator graphite
_diffrn_radiation_source 'fine-focus sealed tube'
_diffrn_radiation_type MoK\a
_diffrn_radiation_wavelength 0.71073
_diffrn_reflns_av_R_equivalents 0.0219
_diffrn_reflns_av_sigmaI/netI 0.0282
_diffrn_reflns_limit_h_max 14
_diffrn_reflns_limit_h_min -14
_diffrn_reflns_limit_k_max 17
_diffrn_reflns_limit_k_min -17
_diffrn_reflns_limit_l_max 12
_diffrn_reflns_limit_l_min -21
_diffrn_reflns_number 25198
_diffrn_reflns_theta_full 25.03
_diffrn_reflns_theta_max 25.03
_diffrn_reflns_theta_min 1.48
_exptl_absorpt_coefficient_mu 1.748
_exptl_absorpt_correction_T_max 0.6996
_exptl_absorpt_correction_T_min 0.6132
_exptl_absorpt_correction_type multi-scan
_exptl_crystal_colour colorless
_exptl_crystal_density_diffrn 1.113
_exptl_crystal_description prism
_exptl_crystal_F_000 1076
_exptl_crystal_size_max 0.31
_exptl_crystal_size_mid 0.27
_exptl_crystal_size_min 0.22
_platon_squeeze_details
;
;
_refine_diff_density_max 0.509
_refine_diff_density_min -0.550
_refine_diff_density_rms 0.128
_refine_ls_extinction_method none
_refine_ls_goodness_of_fit_ref 1.126
_refine_ls_hydrogen_treatment constr
_refine_ls_matrix_type full
_refine_ls_number_parameters 559
_refine_ls_number_reflns 10707
_refine_ls_number_restraints 0
_refine_ls_restrained_S_all 1.126
_refine_ls_R_factor_all 0.0260
_refine_ls_R_factor_gt 0.0235
_refine_ls_shift/su_max 0.003
_refine_ls_shift/su_mean 0.000
_refine_ls_structure_factor_coef Fsqd
_refine_ls_weighting_details 'calc w=1/[\s^2^(Fo^2^)+(0.0407P)^2^+0.3101P] where P=(Fo^2^+2Fc^2^)/3'
_refine_ls_weighting_scheme calc
_refine_ls_wR_factor_gt 0.0669
_refine_ls_wR_factor_ref 0.0680
_reflns_number_gt 9924
_reflns_number_total 10707
_reflns_threshold_expression >2sigma(I)
_cod_data_source_file ic400891b_si_002_2.cif
_cod_data_source_block a13171_5a
_cod_original_cell_volume 3050.69(18)
_cod_database_code 4335387

loop_
_symmetry_equiv_pos_as_xyz
'x, y, z'
'-x, -y, -z'

loop_
_atom_site_label
_atom_site_type_symbol
_atom_site_fract_x
_atom_site_fract_y
_atom_site_fract_z
_atom_site_U_iso_or_equiv
_atom_site_adp_type
_atom_site_occupancy
_atom_site_symmetry_multiplicity
_atom_site_calc_flag
_atom_site_refinement_flags
C1 C 0.3051(2) 0.79548(18) 0.70783(16) 0.0258(5) Uani 1 1 d .
C2 C 0.2299(2) 0.8209(2) 0.64995(17) 0.0306(6) Uani 1 1 d .
C3 C 0.2404(2) 0.7772(2) 0.58528(18) 0.0379(7) Uani 1 1 d .
C4 C 0.3486(3) 0.8062(3) 0.5319(2) 0.0528(9) Uani 1 1 d .
H4A H 0.3495 0.8773 0.5060 0.079 Uiso 1 1 calc R
H4B H 0.3550 0.7779 0.4909 0.079 Uiso 1 1 calc R
H4C H 0.4104 0.7819 0.5647 0.079 Uiso 1 1 calc R
C5 C 0.2395(3) 0.6651(2) 0.6261(2) 0.0493(8) Uani 1 1 d .
H5A H 0.1707 0.6464 0.6603 0.074 Uiso 1 1 calc R
H5B H 0.3014 0.6410 0.6588 0.074 Uiso 1 1 calc R
H5C H 0.2459 0.6368 0.5852 0.074 Uiso 1 1 calc R
C6 C 0.1463(3) 0.8116(3) 0.5314(2) 0.0558(9) Uani 1 1 d .
H6A H 0.1451 0.8827 0.5048 0.084 Uiso 1 1 calc R
H6B H 0.0765 0.7918 0.5638 0.084 Uiso 1 1 calc R
H6C H 0.1573 0.7823 0.4910 0.084 Uiso 1 1 calc R
C7 C 0.1456(2) 0.8894(2) 0.65296(17) 0.0338(6) Uani 1 1 d .
H7A H 0.0952 0.9088 0.6134 0.041 Uiso 1 1 calc R
C8 C 0.1310(2) 0.9315(2) 0.71102(17) 0.0316(6) Uani 1 1 d .
C9 C 0.0396(2) 1.0097(2) 0.7082(2) 0.0395(7) Uani 1 1 d .
C10 C -0.0714(3) 0.9646(3) 0.7277(3) 0.0662(11) Uani 1 1 d .
H10A H -0.0801 0.9343 0.6896 0.099 Uiso 1 1 calc R
H10B H -0.1295 1.0152 0.7238 0.099 Uiso 1 1 calc R
H10C H -0.0761 0.9150 0.7821 0.099 Uiso 1 1 calc R
C11 C 0.0454(3) 1.0919(3) 0.6260(3) 0.0682(11) Uani 1 1 d .
H11A H 0.0387 1.0654 0.5852 0.102 Uiso 1 1 calc R
H11B H 0.1158 1.1229 0.6152 0.102 Uiso 1 1 calc R
H11C H -0.0146 1.1403 0.6247 0.102 Uiso 1 1 calc R
C12 C 0.0506(3) 1.0566(2) 0.7688(2) 0.0523(9) Uani 1 1 d .
H12A H -0.0089 1.1059 0.7654 0.078 Uiso 1 1 calc R
H12B H 0.1214 1.0873 0.7568 0.078 Uiso 1 1 calc R
H12C H 0.0465 1.0064 0.8230 0.078 Uiso 1 1 calc R
C13 C 0.2038(2) 0.8993(2) 0.76942(17) 0.0315(6) Uani 1 1 d .
H13A H 0.1944 0.9232 0.8114 0.038 Uiso 1 1 calc R
C14 C 0.2901(2) 0.83292(19) 0.76794(16) 0.0266(6) Uani 1 1 d .
C15 C 0.36555(19) 0.79944(19) 0.83315(16) 0.0260(5) Uani 1 1 d .
H15A H 0.3542 0.7295 0.8644 0.031 Uiso 1 1 calc R
H15B H 0.3413 0.8343 0.8694 0.031 Uiso 1 1 calc R
C16 C 0.5167(2) 0.91936(19) 0.77154(17) 0.0293(6) Uani 1 1 d .
C17 C 0.4710(2) 0.9665(2) 0.68941(18) 0.0362(7) Uani 1 1 d .
H17A H 0.4897 1.0351 0.6647 0.054 Uiso 1 1 calc R
H17B H 0.3910 0.9623 0.6963 0.054 Uiso 1 1 calc R
H17C H 0.5031 0.9323 0.6549 0.054 Uiso 1 1 calc R
C18 C 0.4712(3) 0.9779(2) 0.8227(2) 0.0475(8) Uani 1 1 d .
H18A H 0.4911 1.0458 0.7950 0.071 Uiso 1 1 calc R
H18B H 0.5022 0.9503 0.8743 0.071 Uiso 1 1 calc R
H18C H 0.3911 0.9749 0.8315 0.071 Uiso 1 1 calc R
C19 C 0.6415(2) 0.9279(2) 0.75596(19) 0.0373(7) Uani 1 1 d .
H19A H 0.6588 0.9967 0.7305 0.056 Uiso 1 1 calc R
H19B H 0.6710 0.8939 0.7207 0.056 Uiso 1 1 calc R
H19C H 0.6744 0.8984 0.8068 0.056 Uiso 1 1 calc R
C20 C 0.5305(2) 0.76141(19) 0.89363(16) 0.0266(6) Uani 1 1 d .
H20A H 0.4985 0.7985 0.9266 0.032 Uiso 1 1 calc R
H20B H 0.4998 0.6960 0.9182 0.032 Uiso 1 1 calc R
C21 C 0.6523(2) 0.74804(19) 0.90171(16) 0.0282(6) Uani 1 1 d .
C22 C 0.6949(2) 0.7761(2) 0.95689(17) 0.0332(6) Uani 1 1 d .
H22A H 0.6480 0.8069 0.9865 0.040 Uiso 1 1 calc R
C23 C 0.8054(2) 0.7591(2) 0.96869(18) 0.0350(7) Uani 1 1 d .
C24 C 0.8578(2) 0.7921(2) 1.02661(19) 0.0417(7) Uani 1 1 d .
C25 C 0.7710(3) 0.8316(3) 1.0761(2) 0.0648(11) Uani 1 1 d .
H25A H 0.7196 0.7807 1.1073 0.097 Uiso 1 1 calc R
H25B H 0.7309 0.8880 1.0402 0.097 Uiso 1 1 calc R
H25C H 0.8071 0.8511 1.1124 0.097 Uiso 1 1 calc R
C26 C 0.9377(3) 0.8734(3) 0.9777(2) 0.0597(10) Uani 1 1 d .
H26A H 0.9712 0.8946 1.0142 0.090 Uiso 1 1 calc R
H26B H 0.8973 0.9287 0.9407 0.090 Uiso 1 1 calc R
H26C H 0.9951 0.8484 0.9474 0.090 Uiso 1 1 calc R
C27 C 0.9216(3) 0.7060(3) 1.0849(2) 0.0587(10) Uani 1 1 d .
H27A H 0.8715 0.6541 1.1160 0.088 Uiso 1 1 calc R
H27B H 0.9547 0.7277 1.1212 0.088 Uiso 1 1 calc R
H27C H 0.9795 0.6811 1.0547 0.088 Uiso 1 1 calc R
C28 C 0.8698(2) 0.7126(2) 0.92471(18) 0.0358(7) Uani 1 1 d .
H28A H 0.9456 0.7011 0.9324 0.043 Uiso 1 1 calc R
C29 C 0.8308(2) 0.6815(2) 0.86992(17) 0.0320(6) Uani 1 1 d .
C30 C 0.9061(2) 0.6274(2) 0.8248(2) 0.0416(7) Uani 1 1 d .
C31 C 1.0249(3) 0.6141(3) 0.8480(3) 0.0657(11) Uani 1 1 d .
H31A H 1.0542 0.6781 0.8350 0.099 Uiso 1 1 calc R
H31B H 1.0705 0.5797 0.8182 0.099 Uiso 1 1 calc R
H31C H 1.0254 0.5762 0.9055 0.099 Uiso 1 1 calc R
C32 C 0.8631(3) 0.5254(2) 0.8458(2) 0.0539(9) Uani 1 1 d .
H32A H 0.7877 0.5319 0.8317 0.081 Uiso 1 1 calc R
H32B H 0.8647 0.4879 0.9033 0.081 Uiso 1 1 calc R
H32C H 0.9098 0.4918 0.8159 0.081 Uiso 1 1 calc R
C33 C 0.9093(3) 0.6846(3) 0.7340(2) 0.0504(8) Uani 1 1 d .
H33A H 0.9367 0.7494 0.7206 0.076 Uiso 1 1 calc R
H33B H 0.8353 0.6912 0.7173 0.076 Uiso 1 1 calc R
H33C H 0.9581 0.6496 0.7062 0.076 Uiso 1 1 calc R
C34 C 0.7185(2) 0.70180(19) 0.85838(16) 0.0279(6) Uani 1 1 d .
C35 C 0.6096(2) 0.48750(19) 0.75178(17) 0.0294(6) Uani 1 1 d .
C36 C 0.6586(2) 0.4323(2) 0.70769(18) 0.0366(7) Uani 1 1 d .
C37 C 0.6867(3) 0.4807(3) 0.6167(2) 0.0548(9) Uani 1 1 d .
C38 C 0.5826(4) 0.5282(3) 0.5759(2) 0.0719(12) Uani 1 1 d .
H38A H 0.5499 0.5765 0.5975 0.108 Uiso 1 1 calc R
H38B H 0.5300 0.4781 0.5859 0.108 Uiso 1 1 calc R
H38C H 0.6017 0.5604 0.5182 0.108 Uiso 1 1 calc R
C39 C 0.7730(3) 0.5566(3) 0.5994(2) 0.0692(11) Uani 1 1 d .
H39A H 0.7438 0.6056 0.6211 0.104 Uiso 1 1 calc R
H39B H 0.7907 0.5882 0.5415 0.104 Uiso 1 1 calc R
H39C H 0.8395 0.5243 0.6245 0.104 Uiso 1 1 calc R
C40 C 0.7366(5) 0.4051(3) 0.5810(3) 0.0946(17) Uani 1 1 d .
H40A H 0.7538 0.4379 0.5232 0.142 Uiso 1 1 calc R
H40B H 0.6836 0.3551 0.5916 0.142 Uiso 1 1 calc R
H40C H 0.8038 0.3745 0.6058 0.142 Uiso 1 1 calc R
C41 C 0.6824(2) 0.3341(2) 0.7495(2) 0.0418(7) Uani 1 1 d .
H41A H 0.7165 0.2967 0.7202 0.050 Uiso 1 1 calc R
C42 C 0.6592(2) 0.2868(2) 0.83201(19) 0.0367(7) Uani 1 1 d .
C43 C 0.6877(3) 0.1776(2) 0.8785(2) 0.0474(8) Uani 1 1 d .
C44 C 0.7688(4) 0.1676(3) 0.9384(3) 0.0818(15) Uani 1 1 d .
H44A H 0.7869 0.0985 0.9678 0.123 Uiso 1 1 calc R
H44B H 0.7359 0.1973 0.9760 0.123 Uiso 1 1 calc R
H44C H 0.8358 0.2007 0.9099 0.123 Uiso 1 1 calc R
C45 C 0.7332(3) 0.1266(3) 0.8220(3) 0.0681(11) Uani 1 1 d .
H45A H 0.7502 0.0578 0.8532 0.102 Uiso 1 1 calc R
H45B H 0.8001 0.1574 0.7910 0.102 Uiso 1 1 calc R
H45C H 0.6785 0.1318 0.7855 0.102 Uiso 1 1 calc R
C46 C 0.5840(3) 0.1254(2) 0.9241(2) 0.0605(10) Uani 1 1 d .
H46A H 0.6028 0.0564 0.9533 0.091 Uiso 1 1 calc R
H46B H 0.5308 0.1316 0.8863 0.091 Uiso 1 1 calc R
H46C H 0.5520 0.1548 0.9621 0.091 Uiso 1 1 calc R
C47 C 0.6094(2) 0.3432(2) 0.87322(18) 0.0331(6) Uani 1 1 d .
H47A H 0.5918 0.3134 0.9294 0.040 Uiso 1 1 calc R
C48 C 0.5844(2) 0.44248(19) 0.83436(16) 0.0275(6) Uani 1 1 d .
C49 C 0.5363(2) 0.49771(19) 0.88585(16) 0.0280(6) Uani 1 1 d .
H49A H 0.4983 0.4514 0.9353 0.034 Uiso 1 1 calc R
H49B H 0.5972 0.5235 0.9017 0.034 Uiso 1 1 calc R
C50 C 0.3452(2) 0.5505(2) 0.85541(17) 0.0308(6) Uani 1 1 d .
H50A H 0.3028 0.6106 0.8236 0.037 Uiso 1 1 calc R
C51 C 0.3354(2) 0.4754(2) 0.8197(2) 0.0443(8) Uani 1 1 d .
H51A H 0.3690 0.4990 0.7644 0.066 Uiso 1 1 calc R
H51B H 0.2577 0.4643 0.8206 0.066 Uiso 1 1 calc R
H51C H 0.3730 0.4142 0.8510 0.066 Uiso 1 1 calc R
C52 C 0.2946(2) 0.5190(2) 0.94156(19) 0.0443(8) Uani 1 1 d .
H52A H 0.3030 0.5698 0.9619 0.066 Uiso 1 1 calc R
H52B H 0.3318 0.4583 0.9743 0.066 Uiso 1 1 calc R
H52C H 0.2165 0.5085 0.9439 0.066 Uiso 1 1 calc R
C53 C 0.6613(4) 0.8602(3) 0.5640(2) 0.0802(13) Uani 1 1 d .
H53A H 0.6110 0.9194 0.5540 0.096 Uiso 1 1 calc R
C54 C 0.6510(4) 0.8318(6) 0.4988(3) 0.138(3) Uani 1 1 d .
H54A H 0.5766 0.8105 0.5028 0.207 Uiso 1 1 calc R
H54B H 0.7042 0.7782 0.5005 0.207 Uiso 1 1 calc R
H54C H 0.6650 0.8873 0.4483 0.207 Uiso 1 1 calc R
C55 C 0.7660(5) 0.8935(5) 0.5663(3) 0.135(3) Uani 1 1 d .
H55A H 0.7641 0.9117 0.6127 0.203 Uiso 1 1 calc R
H55B H 0.7833 0.9502 0.5173 0.203 Uiso 1 1 calc R
H55C H 0.8222 0.8413 0.5703 0.203 Uiso 1 1 calc R
N1 N 0.48827(16) 0.81112(15) 0.81170(13) 0.0239(5) Uani 1 1 d .
O1 O 0.39423(14) 0.73562(13) 0.70734(11) 0.0278(4) Uani 1 1 d .
O2 O 0.67202(14) 0.67713(13) 0.80623(11) 0.0289(4) Uani 1 1 d .
O3 O 0.58656(15) 0.58358(13) 0.71467(11) 0.0321(4) Uani 1 1 d .
O5 O 0.61970(16) 0.79450(14) 0.63946(12) 0.0357(4) Uani 1 1 d .
O4 O 0.45972(13) 0.57786(12) 0.84887(11) 0.0244(4) Uani 1 1 d .
Hf1 Hf 0.549329(8) 0.704319(7) 0.736026(6) 0.02365(5) Uani 1 1 d .

loop_
_atom_site_aniso_label
_atom_site_aniso_U_11
_atom_site_aniso_U_22
_atom_site_aniso_U_33
_atom_site_aniso_U_23
_atom_site_aniso_U_13
_atom_site_aniso_U_12
C1 0.0226(12) 0.0252(13) 0.0257(14) -0.0048(11) -0.0045(11) -0.0003(10)
C2 0.0282(14) 0.0343(15) 0.0262(15) -0.0066(12) -0.0060(11) -0.0040(11)
C3 0.0367(16) 0.0495(18) 0.0292(16) -0.0156(14) -0.0095(13) 0.0009(13)
C4 0.0487(19) 0.080(3) 0.0296(18) -0.0208(18) -0.0009(15) -0.0030(18)
C5 0.055(2) 0.055(2) 0.052(2) -0.0332(18) -0.0139(17) -0.0008(16)
C6 0.052(2) 0.079(3) 0.046(2) -0.032(2) -0.0229(17) 0.0078(18)
C7 0.0231(13) 0.0396(16) 0.0318(16) -0.0040(13) -0.0102(12) 0.0007(12)
C8 0.0214(13) 0.0328(15) 0.0344(16) -0.0062(13) -0.0036(12) 0.0016(11)
C9 0.0249(14) 0.0415(17) 0.0480(19) -0.0134(15) -0.0048(13) 0.0047(12)
C10 0.0286(17) 0.073(3) 0.108(4) -0.049(3) -0.004(2) 0.0040(17)
C11 0.066(2) 0.056(2) 0.067(3) -0.011(2) -0.017(2) 0.0318(19)
C12 0.0403(17) 0.0458(19) 0.072(3) -0.0262(19) -0.0088(17) 0.0129(15)
C13 0.0254(13) 0.0348(15) 0.0322(16) -0.0111(13) -0.0018(12) 0.0007(11)
C14 0.0213(12) 0.0278(14) 0.0286(15) -0.0079(12) -0.0063(11) 0.0014(10)
C15 0.0217(12) 0.0311(14) 0.0263(14) -0.0125(12) -0.0037(11) 0.0016(10)
C16 0.0301(14) 0.0245(14) 0.0324(15) -0.0095(12) -0.0049(12) -0.0004(11)
C17 0.0363(15) 0.0266(14) 0.0372(17) -0.0022(13) -0.0069(13) 0.0011(12)
C18 0.061(2) 0.0340(17) 0.051(2) -0.0216(16) 0.0020(17) -0.0029(15)
C19 0.0339(15) 0.0338(16) 0.0403(18) -0.0079(14) -0.0060(13) -0.0070(12)
C20 0.0252(13) 0.0314(14) 0.0247(14) -0.0125(12) -0.0058(11) 0.0050(11)
C21 0.0255(13) 0.0299(14) 0.0278(15) -0.0083(12) -0.0099(11) 0.0040(11)
C22 0.0338(15) 0.0341(15) 0.0322(16) -0.0116(13) -0.0113(12) 0.0036(12)
C23 0.0359(15) 0.0344(15) 0.0324(16) -0.0068(13) -0.0130(13) -0.0032(12)
C24 0.0421(17) 0.0434(18) 0.0404(18) -0.0109(15) -0.0213(14) -0.0049(14)
C25 0.060(2) 0.093(3) 0.065(3) -0.050(2) -0.024(2) 0.001(2)
C26 0.068(2) 0.052(2) 0.058(2) -0.0118(19) -0.0219(19) -0.0182(18)
C27 0.068(2) 0.052(2) 0.053(2) -0.0071(18) -0.0338(19) -0.0087(18)
C28 0.0242(13) 0.0399(16) 0.0389(17) -0.0077(14) -0.0121(12) 0.0003(12)
C29 0.0258(13) 0.0321(15) 0.0337(16) -0.0077(13) -0.0041(12) 0.0010(11)
C30 0.0255(14) 0.0474(18) 0.052(2) -0.0196(16) -0.0065(14) 0.0076(13)
C31 0.0278(16) 0.094(3) 0.087(3) -0.050(3) -0.0127(18) 0.0195(18)
C32 0.0439(18) 0.0416(19) 0.073(3) -0.0222(19) -0.0014(18) 0.0114(15)
C33 0.0362(17) 0.064(2) 0.051(2) -0.0249(19) 0.0053(15) 0.0002(15)
C34 0.0280(13) 0.0266(14) 0.0272(14) -0.0076(12) -0.0061(11) 0.0008(11)
C35 0.0295(13) 0.0301(14) 0.0326(16) -0.0157(13) -0.0070(12) 0.0019(11)
C36 0.0416(16) 0.0387(16) 0.0362(17) -0.0224(14) -0.0024(13) -0.0002(13)
C37 0.080(3) 0.052(2) 0.0383(19) -0.0277(17) 0.0082(18) -0.0034(18)
C38 0.114(4) 0.071(3) 0.038(2) -0.024(2) -0.017(2) -0.011(2)
C39 0.082(3) 0.066(3) 0.058(3) -0.030(2) 0.027(2) -0.010(2)
C40 0.164(5) 0.072(3) 0.053(3) -0.042(2) 0.027(3) 0.002(3)
C41 0.0447(17) 0.0400(17) 0.050(2) -0.0301(16) -0.0027(15) 0.0059(14)
C42 0.0335(15) 0.0311(15) 0.051(2) -0.0215(15) -0.0094(14) 0.0080(12)
C43 0.0503(18) 0.0322(16) 0.063(2) -0.0229(17) -0.0135(17) 0.0127(14)
C44 0.086(3) 0.046(2) 0.118(4) -0.027(2) -0.058(3) 0.024(2)
C45 0.071(2) 0.039(2) 0.091(3) -0.030(2) 0.010(2) 0.0153(18)
C46 0.080(3) 0.0343(18) 0.064(2) -0.0202(18) 0.008(2) -0.0013(17)
C47 0.0341(14) 0.0297(15) 0.0362(16) -0.0130(13) -0.0092(12) 0.0052(12)
C48 0.0256(13) 0.0287(14) 0.0322(15) -0.0161(12) -0.0049(11) 0.0026(11)
C49 0.0297(13) 0.0256(13) 0.0270(15) -0.0085(12) -0.0056(11) 0.0038(11)
C50 0.0242(13) 0.0299(14) 0.0351(16) -0.0085(13) -0.0038(12) -0.0014(11)
C51 0.0378(16) 0.0438(18) 0.057(2) -0.0224(17) -0.0115(15) -0.0056(14)
C52 0.0331(16) 0.052(2) 0.0368(18) -0.0059(15) 0.0007(14) -0.0014(14)
C53 0.106(4) 0.073(3) 0.039(2) -0.004(2) 0.026(2) -0.018(3)
C54 0.084(3) 0.282(9) 0.038(3) -0.040(4) 0.013(2) -0.076(5)
C55 0.156(5) 0.191(7) 0.066(3) -0.046(4) 0.047(3) -0.136(5)
N1 0.0201(10) 0.0277(11) 0.0237(12) -0.0090(10) -0.0054(9) 0.0015(8)
O1 0.0280(9) 0.0300(10) 0.0267(10) -0.0116(8) -0.0080(8) 0.0043(8)
O2 0.0237(9) 0.0319(10) 0.0328(11) -0.0143(9) -0.0077(8) 0.0058(7)
O3 0.0394(10) 0.0300(10) 0.0269(10) -0.0125(9) -0.0008(8) 0.0035(8)
O5 0.0383(11) 0.0355(11) 0.0259(10) -0.0052(9) 0.0033(9) -0.0017(9)
O4 0.0217(8) 0.0241(9) 0.0269(10) -0.0094(8) -0.0032(7) 0.0029(7)
Hf1 0.02284(7) 0.02543(7) 0.02210(7) -0.00889(5) -0.00270(4) 0.00228(4)

loop_
_atom_type_symbol
_atom_type_description
_atom_type_scat_dispersion_real
_atom_type_scat_dispersion_imag
_atom_type_scat_source
C C 0.0033 0.0016 'International Tables Vol C Tables 4.2.6.8 and 6.1.1.4'
H H 0.0000 0.0000 'International Tables Vol C Tables 4.2.6.8 and 6.1.1.4'
N N 0.0061 0.0033 'International Tables Vol C Tables 4.2.6.8 and 6.1.1.4'
O O 0.0106 0.0060 'International Tables Vol C Tables 4.2.6.8 and 6.1.1.4'
Hf Hf -0.5830 6.1852 'International Tables Vol C Tables 4.2.6.8 and 6.1.1.4'

loop_
_geom_angle_atom_site_label_1
_geom_angle_atom_site_label_2
_geom_angle_atom_site_label_3
_geom_angle
O1 C1 C14 117.5(2)
O1 C1 C2 122.1(2)
C14 C1 C2 120.3(2)
C7 C2 C1 116.8(2)
C7 C2 C3 121.2(2)
C1 C2 C3 121.9(2)
C6 C3 C2 112.8(3)
C6 C3 C4 107.9(3)
C2 C3 C4 109.9(2)
C6 C3 C5 107.9(3)
C2 C3 C5 109.0(2)
C4 C3 C5 109.3(3)
C3 C4 H4A 109.5
C3 C4 H4B 109.5
H4A C4 H4B 109.5
C3 C4 H4C 109.5
H4A C4 H4C 109.5
H4B C4 H4C 109.5
C3 C5 H5A 109.5
C3 C5 H5B 109.5
H5A C5 H5B 109.5
C3 C5 H5C 109.5
H5A C5 H5C 109.5
H5B C5 H5C 109.5
C3 C6 H6A 109.5
C3 C6 H6B 109.5
H6A C6 H6B 109.5
C3 C6 H6C 109.5
H6A C6 H6C 109.5
H6B C6 H6C 109.5
C2 C7 C8 124.0(2)
C2 C7 H7A 118.0
C8 C7 H7A 118.0
C13 C8 C7 116.5(2)
C13 C8 C9 122.5(3)
C7 C8 C9 121.0(2)
C10 C9 C11 110.1(3)
C10 C9 C8 109.8(3)
C11 C9 C8 110.4(3)
C10 C9 C12 108.1(3)
C11 C9 C12 106.5(3)
C8 C9 C12 111.8(2)
C9 C10 H10A 109.5
C9 C10 H10B 109.5
H10A C10 H10B 109.5
C9 C10 H10C 109.5
H10A C10 H10C 109.5
H10B C10 H10C 109.5
C9 C11 H11A 109.5
C9 C11 H11B 109.5
H11A C11 H11B 109.5
C9 C11 H11C 109.5
H11A C11 H11C 109.5
H11B C11 H11C 109.5
C9 C12 H12A 109.5
C9 C12 H12B 109.5
H12A C12 H12B 109.5
C9 C12 H12C 109.5
H12A C12 H12C 109.5
H12B C12 H12C 109.5
C8 C13 C14 121.5(3)
C8 C13 H13A 119.3
C14 C13 H13A 119.3
C13 C14 C1 120.6(2)
C13 C14 C15 119.4(2)
C1 C14 C15 120.0(2)
C14 C15 N1 119.6(2)
C14 C15 H15A 107.4
N1 C15 H15A 107.4
C14 C15 H15B 107.4
N1 C15 H15B 107.4
H15A C15 H15B 106.9
C18 C16 C19 108.7(2)
C18 C16 C17 108.6(2)
C19 C16 C17 106.5(2)
C18 C16 N1 112.3(2)
C19 C16 N1 110.0(2)
C17 C16 N1 110.5(2)
C16 C17 H17A 109.5
C16 C17 H17B 109.5
H17A C17 H17B 109.5
C16 C17 H17C 109.5
H17A C17 H17C 109.5
H17B C17 H17C 109.5
C16 C18 H18A 109.5
C16 C18 H18B 109.5
H18A C18 H18B 109.5
C16 C18 H18C 109.5
H18A C18 H18C 109.5
H18B C18 H18C 109.5
C16 C19 H19A 109.5
C16 C19 H19B 109.5
H19A C19 H19B 109.5
C16 C19 H19C 109.5
H19A C19 H19C 109.5
H19B C19 H19C 109.5
C21 C20 N1 120.4(2)
C21 C20 H20A 107.2
N1 C20 H20A 107.2
C21 C20 H20B 107.2
N1 C20 H20B 107.2
H20A C20 H20B 106.9
C34 C21 C22 121.0(2)
C34 C21 C20 119.3(2)
C22 C21 C20 119.4(2)
C23 C22 C21 120.4(3)
C23 C22 H22A 119.8
C21 C22 H22A 119.8
C28 C23 C22 117.4(3)
C28 C23 C24 120.1(3)
C22 C23 C24 122.5(3)
C25 C24 C27 108.0(3)
C25 C24 C23 111.8(2)
C27 C24 C23 110.2(3)
C25 C24 C26 108.6(3)
C27 C24 C26 109.1(3)
C23 C24 C26 109.1(3)
C24 C25 H25A 109.5
C24 C25 H25B 109.5
H25A C25 H25B 109.5
C24 C25 H25C 109.5
H25A C25 H25C 109.5
H25B C25 H25C 109.5
C24 C26 H26A 109.5
C24 C26 H26B 109.5
H26A C26 H26B 109.5
C24 C26 H26C 109.5
H26A C26 H26C 109.5
H26B C26 H26C 109.5
C24 C27 H27A 109.5
C24 C27 H27B 109.5
H27A C27 H27B 109.5
C24 C27 H27C 109.5
H27A C27 H27C 109.5
H27B C27 H27C 109.5
C23 C28 C29 124.5(2)
C23 C28 H28A 117.8
C29 C28 H28A 117.8
C28 C29 C34 116.5(3)
C28 C29 C30 121.9(2)
C34 C29 C30 121.7(2)
C33 C30 C29 110.5(3)
C33 C30 C32 109.5(3)
C29 C30 C32 109.5(3)
C33 C30 C31 107.8(3)
C29 C30 C31 111.6(3)
C32 C30 C31 107.9(3)
C30 C31 H31A 109.5
C30 C31 H31B 109.5
H31A C31 H31B 109.5
C30 C31 H31C 109.5
H31A C31 H31C 109.5
H31B C31 H31C 109.5
C30 C32 H32A 109.5
C30 C32 H32B 109.5
H32A C32 H32B 109.5
C30 C32 H32C 109.5
H32A C32 H32C 109.5
H32B C32 H32C 109.5
C30 C33 H33A 109.5
C30 C33 H33B 109.5
H33A C33 H33B 109.5
C30 C33 H33C 109.5
H33A C33 H33C 109.5
H33B C33 H33C 109.5
O2 C34 C21 117.8(2)
O2 C34 C29 121.9(2)
C21 C34 C29 120.2(2)
O3 C35 C48 119.8(2)
O3 C35 C36 120.3(3)
C48 C35 C36 119.9(3)
C41 C36 C35 117.6(3)
C41 C36 C37 121.8(3)
C35 C36 C37 120.6(3)
C39 C37 C38 110.9(3)
C39 C37 C36 109.1(3)
C38 C37 C36 110.1(3)
C39 C37 C40 107.5(3)
C38 C37 C40 108.1(3)
C36 C37 C40 111.2(3)
C37 C38 H38A 109.5
C37 C38 H38B 109.5
H38A C38 H38B 109.5
C37 C38 H38C 109.5
H38A C38 H38C 109.5
H38B C38 H38C 109.5
C37 C39 H39A 109.5
C37 C39 H39B 109.5
H39A C39 H39B 109.5
C37 C39 H39C 109.5
H39A C39 H39C 109.5
H39B C39 H39C 109.5
C37 C40 H40A 109.5
C37 C40 H40B 109.5
H40A C40 H40B 109.5
C37 C40 H40C 109.5
H40A C40 H40C 109.5
H40B C40 H40C 109.5
C36 C41 C42 124.0(3)
C36 C41 H41A 118.0
C42 C41 H41A 118.0
C47 C42 C41 116.8(3)
C47 C42 C43 119.5(3)
C41 C42 C43 123.7(3)
C44 C43 C45 111.1(3)
C44 C43 C46 108.6(3)
C45 C43 C46 106.1(3)
C44 C43 C42 109.4(3)
C45 C43 C42 111.6(3)
C46 C43 C42 110.0(3)
C43 C44 H44A 109.5
C43 C44 H44B 109.5
H44A C44 H44B 109.5
C43 C44 H44C 109.5
H44A C44 H44C 109.5
H44B C44 H44C 109.5
C43 C45 H45A 109.5
C43 C45 H45B 109.5
H45A C45 H45B 109.5
C43 C45 H45C 109.5
H45A C45 H45C 109.5
H45B C45 H45C 109.5
C43 C46 H46A 109.5
C43 C46 H46B 109.5
H46A C46 H46B 109.5
C43 C46 H46C 109.5
H46A C46 H46C 109.5
H46B C46 H46C 109.5
C42 C47 C48 121.7(3)
C42 C47 H47A 119.1
C48 C47 H47A 119.1
C47 C48 C35 119.9(2)
C47 C48 C49 117.1(2)
C35 C48 C49 122.8(2)
O4 C49 C48 115.3(2)
O4 C49 H49A 108.5
C48 C49 H49A 108.5
O4 C49 H49B 108.5
C48 C49 H49B 108.5
H49A C49 H49B 107.5
O4 C50 C51 112.4(2)
O4 C50 C52 110.5(2)
C51 C50 C52 112.5(3)
O4 C50 H50A 107.0
C51 C50 H50A 107.0
C52 C50 H50A 107.0
C50 C51 H51A 109.5
C50 C51 H51B 109.5
H51A C51 H51B 109.5
C50 C51 H51C 109.5
H51A C51 H51C 109.5
H51B C51 H51C 109.5
C50 C52 H52A 109.5
C50 C52 H52B 109.5
H52A C52 H52B 109.5
C50 C52 H52C 109.5
H52A C52 H52C 109.5
H52B C52 H52C 109.5
O5 C53 C55 112.2(4)
O5 C53 C54 114.8(4)
C55 C53 C54 116.1(4)
O5 C53 H53A 104.0
C55 C53 H53A 104.0
C54 C53 H53A 104.0
C53 C54 H54A 109.5
C53 C54 H54B 109.5
H54A C54 H54B 109.5
C53 C54 H54C 109.5
H54A C54 H54C 109.5
H54B C54 H54C 109.5
C53 C55 H55A 109.5
C53 C55 H55B 109.5
H55A C55 H55B 109.5
C53 C55 H55C 109.5
H55A C55 H55C 109.5
H55B C55 H55C 109.5
C15 N1 C20 101.06(19)
C15 N1 C16 111.79(19)
C20 N1 C16 112.54(19)
C15 N1 Hf1 106.08(14)
C20 N1 Hf1 106.55(14)
C16 N1 Hf1 117.36(15)
C1 O1 Hf1 144.07(15)
C34 O2 Hf1 146.63(16)
C35 O3 Hf1 141.99(17)
C53 O5 Hf1 173.5(3)
C49 O4 C50 115.04(19)
C49 O4 Hf1 111.26(14)
C50 O4 Hf1 125.28(15)
O5 Hf1 O3 98.24(8)
O5 Hf1 O1 97.91(8)
O3 Hf1 O1 102.06(7)
O5 Hf1 O2 98.84(8)
O3 Hf1 O2 92.28(7)
O1 Hf1 O2 156.10(8)
O5 Hf1 O4 172.99(7)
O3 Hf1 O4 75.35(7)
O1 Hf1 O4 80.94(7)
O2 Hf1 O4 84.39(7)
O5 Hf1 N1 101.59(8)
O3 Hf1 N1 159.42(8)
O1 Hf1 N1 80.70(6)
O2 Hf1 N1 79.33(7)
O4 Hf1 N1 85.09(6)

loop_
_geom_bond_atom_site_label_1
_geom_bond_atom_site_label_2
_geom_bond_distance
C1 O1 1.352(3)
C1 C14 1.394(4)
C1 C2 1.406(4)
C2 C7 1.401(4)
C2 C3 1.537(4)
C3 C6 1.532(4)
C3 C4 1.539(4)
C3 C5 1.546(5)
C4 H4A 0.9800
C4 H4B 0.9800
C4 H4C 0.9800
C5 H5A 0.9800
C5 H5B 0.9800
C5 H5C 0.9800
C6 H6A 0.9800
C6 H6B 0.9800
C6 H6C 0.9800
C7 C8 1.409(4)
C7 H7A 0.9500
C8 C13 1.388(4)
C8 C9 1.535(4)
C9 C10 1.517(4)
C9 C11 1.525(5)
C9 C12 1.539(5)
C10 H10A 0.9800
C10 H10B 0.9800
C10 H10C 0.9800
C11 H11A 0.9800
C11 H11B 0.9800
C11 H11C 0.9800
C12 H12A 0.9800
C12 H12B 0.9800
C12 H12C 0.9800
C13 C14 1.390(4)
C13 H13A 0.9500
C14 C15 1.500(3)
C15 N1 1.520(3)
C15 H15A 0.9900
C15 H15B 0.9900
C16 C18 1.533(4)
C16 C19 1.533(4)
C16 C17 1.540(4)
C16 N1 1.545(3)
C17 H17A 0.9800
C17 H17B 0.9800
C17 H17C 0.9800
C18 H18A 0.9800
C18 H18B 0.9800
C18 H18C 0.9800
C19 H19A 0.9800
C19 H19B 0.9800
C19 H19C 0.9800
C20 C21 1.510(3)
C20 N1 1.521(3)
C20 H20A 0.9900
C20 H20B 0.9900
C21 C34 1.386(4)
C21 C22 1.396(4)
C22 C23 1.388(4)
C22 H22A 0.9500
C23 C28 1.386(4)
C23 C24 1.545(4)
C24 C25 1.535(5)
C24 C27 1.538(4)
C24 C26 1.547(5)
C25 H25A 0.9800
C25 H25B 0.9800
C25 H25C 0.9800
C26 H26A 0.9800
C26 H26B 0.9800
C26 H26C 0.9800
C27 H27A 0.9800
C27 H27B 0.9800
C27 H27C 0.9800
C28 C29 1.397(4)
C28 H28A 0.9500
C29 C34 1.412(4)
C29 C30 1.539(4)
C30 C33 1.539(5)
C30 C32 1.542(5)
C30 C31 1.545(4)
C31 H31A 0.9800
C31 H31B 0.9800
C31 H31C 0.9800
C32 H32A 0.9800
C32 H32B 0.9800
C32 H32C 0.9800
C33 H33A 0.9800
C33 H33B 0.9800
C33 H33C 0.9800
C34 O2 1.342(3)
C35 O3 1.347(3)
C35 C48 1.397(4)
C35 C36 1.409(4)
C36 C41 1.388(4)
C36 C37 1.538(5)
C37 C39 1.536(5)
C37 C38 1.536(6)
C37 C40 1.552(5)
C38 H38A 0.9800
C38 H38B 0.9800
C38 H38C 0.9800
C39 H39A 0.9800
C39 H39B 0.9800
C39 H39C 0.9800
C40 H40A 0.9800
C40 H40B 0.9800
C40 H40C 0.9800
C41 C42 1.396(4)
C41 H41A 0.9500
C42 C47 1.386(4)
C42 C43 1.548(4)
C43 C44 1.523(5)
C43 C45 1.528(5)
C43 C46 1.530(5)
C44 H44A 0.9800
C44 H44B 0.9800
C44 H44C 0.9800
C45 H45A 0.9800
C45 H45B 0.9800
C45 H45C 0.9800
C46 H46A 0.9800
C46 H46B 0.9800
C46 H46C 0.9800
C47 C48 1.397(4)
C47 H47A 0.9500
C48 C49 1.509(3)
C49 O4 1.450(3)
C49 H49A 0.9900
C49 H49B 0.9900
C50 O4 1.479(3)
C50 C51 1.515(4)
C50 C52 1.521(4)
C50 H50A 1.0000
C51 H51A 0.9800
C51 H51B 0.9800
C51 H51C 0.9800
C52 H52A 0.9800
C52 H52B 0.9800
C52 H52C 0.9800
C53 O5 1.410(4)
C53 C55 1.429(7)
C53 C54 1.427(6)
C53 H53A 1.0000
C54 H54A 0.9800
C54 H54B 0.9800
C54 H54C 0.9800
C55 H55A 0.9800
C55 H55B 0.9800
C55 H55C 0.9800
N1 Hf1 2.492(2)
O1 Hf1 2.0063(17)
O2 Hf1 2.0094(17)
O3 Hf1 1.9857(18)
O5 Hf1 1.9132(19)
O4 Hf1 2.4122(18)

loop_
_platon_squeeze_void_nr
_platon_squeeze_void_average_x
_platon_squeeze_void_average_y
_platon_squeeze_void_average_z
_platon_squeeze_void_volume
_platon_squeeze_void_count_electrons
_platon_squeeze_void_content
1 0.000 0.500 0.500 498 113 ' '
2 0.158 0.710 0.955 16 0 ' '
3 0.231 0.826 0.359 11 1 ' '
4 0.768 0.174 0.641 11 1 ' '
5 0.842 0.290 0.046 16 0 ' '
